data_4112079
loop_
_publ_author_name
'Marilyn V. Rampersad'
'Stephen P. Jeffery'
'Melissa L. Golden'
'Jonghyuk Lee'
'Joseph H. Reibenspies'
'Donald J. Darensbourg'
'Marcetta Y. Darensbourg'

_publ_section_title
;
 Characterization of Steric and Electronic Properties of NiN2S2 Complexes
 as S-Donor Metallodithiolate Ligands
;
_journal_name_full 'Journal of the American Chemical Society'
_journal_page_first 17323
_journal_page_last 17334
_journal_paper_doi 10.1021/ja055051g
_journal_volume 127
_journal_year 2005
_chemical_formula_sum 'C17 H28 Cl2 N2 Ni O4 S2 W'
_chemical_formula_weight 701.99
_chemical_name_systematic
; 
 ? 
;
_space_group_IT_number 61
_symmetry_cell_setting orthorhombic
_symmetry_space_group_name_Hall '-P 2ac 2ab'
_symmetry_space_group_name_H-M 'P b c a'
_atom_sites_solution_hydrogens geom
_atom_sites_solution_primary direct
_atom_sites_solution_secondary difmap
_audit_creation_method SHELXL-97
_cell_angle_alpha 90.00
_cell_angle_beta 90.00
_cell_angle_gamma 90.00
_cell_formula_units_Z 8
_cell_length_a 18.3245(11)
_cell_length_b 12.7484(7)
_cell_length_c 20.5750(12)
_cell_measurement_reflns_used 904
_cell_measurement_temperature 110(2)
_cell_measurement_theta_max 23.21
_cell_measurement_theta_min 2.27
_cell_volume 4806.5(5)
_computing_cell_refinement 'Bruker SMART'
_computing_data_collection 'Bruker SMART'
_computing_data_reduction 'Bruker SAINT'
_computing_molecular_graphics 'Bruker SHELXTL'
_computing_publication_material 'Bruker SHELXTL'
_computing_structure_refinement 'SHELXL-97 (Sheldrick, 1997)'
_computing_structure_solution 'SHELXS-97 (Sheldrick, 1990)'
_diffrn_ambient_temperature 110(2)
_diffrn_measured_fraction_theta_full 0.966
_diffrn_measured_fraction_theta_max 0.966
_diffrn_measurement_device_type 'CCD area detector'
_diffrn_measurement_method 'phi and omega scans'
_diffrn_radiation_monochromator graphite
_diffrn_radiation_source 'fine-focus sealed tube'
_diffrn_radiation_type MoK\a
_diffrn_radiation_wavelength 0.71073
_diffrn_reflns_av_R_equivalents 0.1057
_diffrn_reflns_av_sigmaI/netI 0.0747
_diffrn_reflns_limit_h_max 17
_diffrn_reflns_limit_h_min -21
_diffrn_reflns_limit_k_max 14
_diffrn_reflns_limit_k_min -15
_diffrn_reflns_limit_l_max 24
_diffrn_reflns_limit_l_min -24
_diffrn_reflns_number 22168
_diffrn_reflns_theta_full 25.00
_diffrn_reflns_theta_max 25.00
_diffrn_reflns_theta_min 2.18
_exptl_absorpt_coefficient_mu 5.987
_exptl_absorpt_correction_T_max 0.876
_exptl_absorpt_correction_T_min 0.743
_exptl_absorpt_correction_type multi-scan
_exptl_absorpt_process_details sadabs
_exptl_crystal_colour orange-brown
_exptl_crystal_density_diffrn 1.940
_exptl_crystal_density_meas 0
_exptl_crystal_description Block
_exptl_crystal_F_000 2752
_exptl_crystal_size_max 0.3
_exptl_crystal_size_mid 0.2
_exptl_crystal_size_min 0.2
_refine_diff_density_max 3.456
_refine_diff_density_min -1.161
_refine_diff_density_rms 0.212
_refine_ls_extinction_method none
_refine_ls_goodness_of_fit_ref 0.992
_refine_ls_hydrogen_treatment riding
_refine_ls_matrix_type full
_refine_ls_number_parameters 268
_refine_ls_number_reflns 4089
_refine_ls_number_restraints 0
_refine_ls_restrained_S_all 0.992
_refine_ls_R_factor_all 0.0701
_refine_ls_R_factor_gt 0.0490
_refine_ls_shift/su_max 0.010
_refine_ls_shift/su_mean 0.001
_refine_ls_structure_factor_coef Fsqd
_refine_ls_weighting_details 'calc w=1/[\s^2^(Fo^2^)+(0.0604P)^2^+0.0000P] where P=(Fo^2^+2Fc^2^)/3'
_refine_ls_weighting_scheme calc
_refine_ls_wR_factor_gt 0.1078
_refine_ls_wR_factor_ref 0.1151
_reflns_number_gt 2838
_reflns_number_total 4089
_reflns_threshold_expression >2sigma(I)
_cod_data_source_file ja055051gsi20050726_033402.cif
_cod_data_source_block mdni
_cod_database_code 4112079

loop_
_symmetry_equiv_pos_as_xyz
'x, y, z'
'-x+1/2, -y, z+1/2'
'x+1/2, -y+1/2, -z'
'-x, y+1/2, -z+1/2'
'-x, -y, -z'
'x-1/2, y, -z-1/2'
'-x-1/2, y-1/2, z'
'x, -y-1/2, z-1/2'

loop_
_atom_site_label
_atom_site_type_symbol
_atom_site_fract_x
_atom_site_fract_y
_atom_site_fract_z
_atom_site_U_iso_or_equiv
_atom_site_adp_type
_atom_site_occupancy
_atom_site_symmetry_multiplicity
_atom_site_calc_flag
_atom_site_refinement_flags
Ni1 Ni 0.22573(5) 0.17010(8) 0.08427(5) 0.0229(3) Uani 1 1 d .
W1 W 0.081918(17) 0.14273(2) 0.154047(15) 0.02139(14) Uani 1 1 d .
Cl1 Cl 0.83970(16) 0.4519(2) 0.15567(16) 0.0635(8) Uani 1 1 d .
Cl2 Cl 0.96241(15) 0.4561(2) 0.06581(12) 0.0520(7) Uani 1 1 d .
S1 S 0.21527(11) 0.08285(15) 0.17362(10) 0.0231(5) Uani 1 1 d .
S2 S 0.13718(11) 0.08431(15) 0.04070(10) 0.0247(5) Uani 1 1 d .
O1 O 0.1056(4) 0.3863(5) 0.1681(3) 0.0442(17) Uani 1 1 d .
O2 O 0.0290(4) 0.1776(5) 0.2957(3) 0.0448(17) Uani 1 1 d .
O3 O 0.0311(3) -0.0900(5) 0.1868(3) 0.0363(15) Uani 1 1 d .
O4 O -0.0725(3) 0.1888(5) 0.0984(3) 0.0415(17) Uani 1 1 d .
N1 N 0.3175(3) 0.2255(5) 0.1151(3) 0.0248(16) Uani 1 1 d .
N2 N 0.2261(4) 0.2729(5) 0.0136(3) 0.0262(16) Uani 1 1 d .
C1 C 0.1004(5) 0.3012(7) 0.1601(4) 0.031(2) Uani 1 1 d .
C2 C 0.0481(5) 0.1660(7) 0.2438(4) 0.030(2) Uani 1 1 d .
C3 C 0.0529(5) -0.0093(7) 0.1710(4) 0.029(2) Uani 1 1 d .
C4 C -0.0151(5) 0.1708(6) 0.1200(4) 0.031(2) Uani 1 1 d .
C5 C 0.2748(4) 0.1670(6) 0.2259(4) 0.0231(18) Uani 1 1 d .
C6 C 0.3317(5) 0.0917(7) 0.2587(4) 0.036(2) Uani 1 1 d .
H6A H 0.3593 0.1304 0.2917 0.054 Uiso 1 1 calc R
H6B H 0.3654 0.0648 0.2256 0.054 Uiso 1 1 calc R
H6C H 0.3061 0.0330 0.2792 0.054 Uiso 1 1 calc R
C7 C 0.2296(5) 0.2202(7) 0.2794(4) 0.032(2) Uani 1 1 d .
H7A H 0.2046 0.1666 0.3053 0.048 Uiso 1 1 calc R
H7B H 0.1933 0.2667 0.2594 0.048 Uiso 1 1 calc R
H7C H 0.2619 0.2613 0.3075 0.048 Uiso 1 1 calc R
C8 C 0.3100(5) 0.2533(6) 0.1841(4) 0.0275(19) Uani 1 1 d .
H8A H 0.2802 0.3178 0.1876 0.033 Uiso 1 1 calc R
H8B H 0.3590 0.2693 0.2018 0.033 Uiso 1 1 calc R
C9 C 0.3357(5) 0.3184(6) 0.0741(4) 0.032(2) Uani 1 1 d .
H9A H 0.3140 0.3825 0.0932 0.039 Uiso 1 1 calc R
H9B H 0.3893 0.3278 0.0722 0.039 Uiso 1 1 calc R
C10 C 0.3063(5) 0.3010(7) 0.0078(4) 0.035(2) Uani 1 1 d .
H10A H 0.3332 0.2434 -0.0137 0.042 Uiso 1 1 calc R
H10B H 0.3121 0.3654 -0.0186 0.042 Uiso 1 1 calc R
C11 C 0.1959(5) 0.2253(7) -0.0457(4) 0.034(2) Uani 1 1 d .
H11A H 0.2334 0.1786 -0.0648 0.040 Uiso 1 1 calc R
H11B H 0.1860 0.2818 -0.0775 0.040 Uiso 1 1 calc R
C12 C 0.1246(5) 0.1608(6) -0.0358(4) 0.0263(19) Uani 1 1 d .
C13 C 0.0548(5) 0.2214(7) -0.0360(4) 0.040(2) Uani 1 1 d .
H13A H 0.0548 0.2704 -0.0727 0.060 Uiso 1 1 calc R
H13B H 0.0503 0.2606 0.0047 0.060 Uiso 1 1 calc R
H13C H 0.0136 0.1728 -0.0403 0.060 Uiso 1 1 calc R
C14 C 0.1209(5) 0.0809(7) -0.0906(4) 0.036(2) Uani 1 1 d .
H14A H 0.0781 0.0360 -0.0846 0.054 Uiso 1 1 calc R
H14B H 0.1652 0.0377 -0.0902 0.054 Uiso 1 1 calc R
H14C H 0.1172 0.1176 -0.1323 0.054 Uiso 1 1 calc R
C15 C 0.3763(5) 0.1449(6) 0.1028(4) 0.031(2) Uani 1 1 d .
H15A H 0.4237 0.1736 0.1158 0.046 Uiso 1 1 calc R
H15B H 0.3775 0.1273 0.0564 0.046 Uiso 1 1 calc R
H15C H 0.3660 0.0815 0.1281 0.046 Uiso 1 1 calc R
C16 C 0.1847(5) 0.3705(6) 0.0297(4) 0.035(2) Uani 1 1 d .
H16A H 0.1962 0.4251 -0.0022 0.053 Uiso 1 1 calc R
H16B H 0.1985 0.3946 0.0733 0.053 Uiso 1 1 calc R
H16C H 0.1322 0.3557 0.0287 0.053 Uiso 1 1 calc R
C17 C 0.9338(5) 0.4388(7) 0.1472(4) 0.038(2) Uani 1 1 d .
H17A H 0.9487 0.3683 0.1623 0.046 Uiso 1 1 calc R
H17B H 0.9584 0.4914 0.1750 0.046 Uiso 1 1 calc R

loop_
_atom_site_aniso_label
_atom_site_aniso_U_11
_atom_site_aniso_U_22
_atom_site_aniso_U_33
_atom_site_aniso_U_23
_atom_site_aniso_U_13
_atom_site_aniso_U_12
Ni1 0.0226(6) 0.0259(6) 0.0201(5) 0.0020(4) 0.0004(4) -0.0007(4)
W1 0.0211(2) 0.0218(2) 0.0212(2) 0.00124(14) 0.00097(14) -0.00041(13)
Cl1 0.0473(17) 0.0526(17) 0.091(2) -0.0059(16) 0.0225(15) -0.0034(13)
Cl2 0.0615(18) 0.0565(16) 0.0379(13) 0.0041(13) 0.0085(13) 0.0063(13)
S1 0.0239(11) 0.0250(11) 0.0203(10) -0.0007(8) 0.0013(9) -0.0021(9)
S2 0.0257(11) 0.0273(11) 0.0211(10) -0.0017(9) -0.0001(9) -0.0003(8)
O1 0.049(4) 0.025(4) 0.058(5) -0.006(3) 0.004(3) -0.006(3)
O2 0.051(4) 0.049(4) 0.034(4) 0.005(3) 0.020(3) 0.006(3)
O3 0.033(4) 0.033(4) 0.042(4) 0.004(3) -0.005(3) -0.003(3)
O4 0.026(4) 0.048(4) 0.050(4) 0.021(3) -0.023(3) -0.009(3)
N1 0.020(4) 0.021(4) 0.034(4) 0.004(3) 0.001(3) 0.000(3)
N2 0.027(4) 0.025(4) 0.027(4) 0.006(3) 0.002(3) -0.005(3)
C1 0.038(6) 0.028(5) 0.026(5) -0.002(4) 0.009(4) -0.007(4)
C2 0.026(5) 0.035(5) 0.030(5) 0.004(4) 0.000(4) 0.005(4)
C3 0.033(5) 0.025(5) 0.030(5) 0.006(4) -0.008(4) -0.005(4)
C4 0.027(5) 0.027(5) 0.039(5) 0.000(4) 0.004(4) -0.002(4)
C5 0.031(5) 0.021(4) 0.017(4) -0.005(3) -0.002(4) 0.000(3)
C6 0.032(5) 0.046(6) 0.030(5) 0.013(4) -0.008(4) -0.007(4)
C7 0.040(6) 0.036(5) 0.021(4) -0.007(4) 0.012(4) -0.001(4)
C8 0.028(5) 0.030(5) 0.025(4) 0.007(4) 0.000(4) -0.007(4)
C9 0.035(5) 0.025(5) 0.036(5) -0.005(4) 0.001(4) -0.008(4)
C10 0.035(5) 0.043(6) 0.026(5) 0.000(4) 0.009(4) 0.006(4)
C11 0.042(6) 0.041(5) 0.018(4) 0.003(4) 0.004(4) 0.004(4)
C12 0.039(5) 0.027(4) 0.013(4) -0.001(4) -0.008(4) -0.008(4)
C13 0.042(6) 0.049(6) 0.030(5) 0.009(5) -0.005(5) 0.002(5)
C14 0.045(6) 0.042(5) 0.022(5) 0.002(4) -0.007(4) -0.012(4)
C15 0.022(5) 0.035(5) 0.034(5) 0.004(4) 0.003(4) 0.003(4)
C16 0.038(6) 0.038(5) 0.030(5) 0.002(4) -0.009(4) 0.010(4)
C17 0.051(6) 0.029(5) 0.034(5) -0.006(4) 0.003(4) 0.005(4)

loop_
_atom_type_symbol
_atom_type_description
_atom_type_scat_dispersion_real
_atom_type_scat_dispersion_imag
_atom_type_scat_source
C C 0.0033 0.0016 'International Tables Vol C Tables 4.2.6.8 and 6.1.1.4'
H H 0.0000 0.0000 'International Tables Vol C Tables 4.2.6.8 and 6.1.1.4'
N N 0.0061 0.0033 'International Tables Vol C Tables 4.2.6.8 and 6.1.1.4'
O O 0.0106 0.0060 'International Tables Vol C Tables 4.2.6.8 and 6.1.1.4'
S S 0.1246 0.1234 'International Tables Vol C Tables 4.2.6.8 and 6.1.1.4'
Ni Ni 0.3393 1.1124 'International Tables Vol C Tables 4.2.6.8 and 6.1.1.4'
W W -0.8490 6.8722 'International Tables Vol C Tables 4.2.6.8 and 6.1.1.4'
Cl Cl 0.1484 0.1585 'International Tables Vol C Tables 4.2.6.8 and 6.1.1.4'

loop_
_geom_angle_atom_site_label_1
_geom_angle_atom_site_label_2
_geom_angle_atom_site_label_3
_geom_angle
N1 Ni1 N2 89.8(3)
N1 Ni1 S2 168.3(2)
N2 Ni1 S2 91.9(2)
N1 Ni1 S1 89.2(2)
N2 Ni1 S1 168.1(2)
S2 Ni1 S1 91.49(9)
N1 Ni1 W1 130.2(2)
N2 Ni1 W1 115.7(2)
S2 Ni1 W1 58.78(6)
S1 Ni1 W1 57.18(6)
C4 W1 C2 91.3(4)
C4 W1 C3 89.9(3)
C2 W1 C3 84.3(4)
C4 W1 C1 89.5(4)
C2 W1 C1 81.2(3)
C3 W1 C1 165.5(3)
C4 W1 S1 166.6(3)
C2 W1 S1 101.2(3)
C3 W1 S1 86.5(3)
C1 W1 S1 97.2(3)
C4 W1 S2 94.9(3)
C2 W1 S2 170.9(2)
C3 W1 S2 89.0(3)
C1 W1 S2 105.5(2)
S1 W1 S2 72.16(6)
C4 W1 Ni1 127.3(3)
C2 W1 Ni1 134.6(3)
C3 W1 Ni1 114.8(3)
C1 W1 Ni1 76.8(2)
S1 W1 Ni1 44.39(5)
S2 W1 Ni1 44.01(5)
C5 S1 Ni1 98.2(3)
C5 S1 W1 118.0(3)
Ni1 S1 W1 78.43(7)
C12 S2 Ni1 100.3(3)
C12 S2 W1 123.3(3)
Ni1 S2 W1 77.21(7)
C8 N1 C9 112.0(6)
C8 N1 C15 113.0(7)
C9 N1 C15 106.6(6)
C8 N1 Ni1 108.9(5)
C9 N1 Ni1 107.5(5)
C15 N1 Ni1 108.6(5)
C11 N2 C16 109.7(7)
C11 N2 C10 113.5(6)
C16 N2 C10 108.2(6)
C11 N2 Ni1 109.8(5)
C16 N2 Ni1 113.0(5)
C10 N2 Ni1 102.7(5)
O1 C1 W1 173.1(8)
O2 C2 W1 178.8(8)
O3 C3 W1 171.4(8)
O4 C4 W1 178.3(8)
C7 C5 C8 108.2(6)
C7 C5 C6 108.7(7)
C8 C5 C6 113.5(7)
C7 C5 S1 110.5(6)
C8 C5 S1 109.5(5)
C6 C5 S1 106.5(5)
N1 C8 C5 114.0(6)
C10 C9 N1 108.6(7)
C9 C10 N2 108.4(7)
N2 C11 C12 115.2(6)
C13 C12 C14 107.8(7)
C13 C12 C11 116.4(7)
C14 C12 C11 107.1(7)
C13 C12 S2 112.2(6)
C14 C12 S2 106.3(5)
C11 C12 S2 106.4(5)
Cl1 C17 Cl2 112.1(5)

loop_
_geom_bond_atom_site_label_1
_geom_bond_atom_site_label_2
_geom_bond_distance
Ni1 N1 1.930(7)
Ni1 N2 1.958(6)
Ni1 S2 2.152(2)
Ni1 S1 2.157(2)
Ni1 W1 3.0211(11)
W1 C4 1.944(9)
W1 C2 1.970(9)
W1 C3 2.040(9)
W1 C1 2.052(9)
W1 S1 2.592(2)
W1 S2 2.649(2)
Cl1 C17 1.741(10)
Cl2 C17 1.769(9)
S1 C5 1.870(8)
S2 C12 1.866(8)
O1 C1 1.103(10)
O2 C2 1.134(10)
O3 C3 1.150(10)
O4 C4 1.165(10)
N1 C8 1.470(10)
N1 C9 1.492(10)
N1 C15 1.511(10)
N2 C11 1.470(10)
N2 C16 1.495(10)
N2 C10 1.517(11)
C5 C7 1.535(10)
C5 C8 1.539(10)
C5 C6 1.570(11)
C9 C10 1.483(11)
C11 C12 1.556(12)
C12 C13 1.494(12)
C12 C14 1.520(11)

loop_
_geom_torsion_atom_site_label_1
_geom_torsion_atom_site_label_2
_geom_torsion_atom_site_label_3
_geom_torsion_atom_site_label_4
_geom_torsion
N1 Ni1 W1 C4 138.7(4)
N2 Ni1 W1 C4 25.0(4)
S2 Ni1 W1 C4 -50.6(3)
S1 Ni1 W1 C4 -165.9(3)
N1 Ni1 W1 C2 -3.5(4)
N2 Ni1 W1 C2 -117.1(4)
S2 Ni1 W1 C2 167.3(3)
S1 Ni1 W1 C2 52.0(4)
N1 Ni1 W1 C3 -111.0(4)
N2 Ni1 W1 C3 135.4(3)
S2 Ni1 W1 C3 59.8(3)
S1 Ni1 W1 C3 -55.5(3)
N1 Ni1 W1 C1 59.6(4)
N2 Ni1 W1 C1 -54.0(3)
S2 Ni1 W1 C1 -129.6(3)
S1 Ni1 W1 C1 115.1(3)
N1 Ni1 W1 S1 -55.5(3)
N2 Ni1 W1 S1 -169.1(2)
S2 Ni1 W1 S1 115.28(10)
N1 Ni1 W1 S2 -170.7(3)
N2 Ni1 W1 S2 75.6(2)
S1 Ni1 W1 S2 -115.28(10)
N1 Ni1 S1 C5 23.9(3)
N2 Ni1 S1 C5 -61.2(10)
S2 Ni1 S1 C5 -167.8(3)
W1 Ni1 S1 C5 -117.1(3)
N1 Ni1 S1 W1 141.04(19)
N2 Ni1 S1 W1 55.9(10)
S2 Ni1 S1 W1 -50.67(7)
C4 W1 S1 C5 149.9(11)
C2 W1 S1 C5 -51.9(4)
C3 W1 S1 C5 -135.4(4)
C1 W1 S1 C5 30.5(4)
S2 W1 S1 C5 134.5(3)
Ni1 W1 S1 C5 93.2(3)
C4 W1 S1 Ni1 56.7(11)
C2 W1 S1 Ni1 -145.1(3)
C3 W1 S1 Ni1 131.4(2)
C1 W1 S1 Ni1 -62.7(2)
S2 W1 S1 Ni1 41.30(6)
N1 Ni1 S2 C12 -95.2(10)
N2 Ni1 S2 C12 2.9(3)
S1 Ni1 S2 C12 171.5(3)
W1 Ni1 S2 C12 122.1(3)
N1 Ni1 S2 W1 142.8(10)
N2 Ni1 S2 W1 -119.1(2)
S1 Ni1 S2 W1 49.48(7)
C4 W1 S2 C12 47.9(4)
C2 W1 S2 C12 -180(25)
C3 W1 S2 C12 137.7(4)
C1 W1 S2 C12 -43.0(4)
S1 W1 S2 C12 -135.7(3)
Ni1 W1 S2 C12 -94.0(3)
C4 W1 S2 Ni1 141.9(2)
C2 W1 S2 Ni1 -85.7(17)
C3 W1 S2 Ni1 -128.3(2)
C1 W1 S2 Ni1 51.1(3)
S1 W1 S2 Ni1 -41.64(6)
N2 Ni1 N1 C8 126.1(5)
S2 Ni1 N1 C8 -135.6(9)
S1 Ni1 N1 C8 -42.0(5)
W1 Ni1 N1 C8 1.8(6)
N2 Ni1 N1 C9 4.6(5)
S2 Ni1 N1 C9 102.9(10)
S1 Ni1 N1 C9 -163.6(5)
W1 Ni1 N1 C9 -119.8(5)
N2 Ni1 N1 C15 -110.4(5)
S2 Ni1 N1 C15 -12.1(14)
S1 Ni1 N1 C15 81.5(5)
W1 Ni1 N1 C15 125.3(4)
N1 Ni1 N2 C11 143.1(6)
S2 Ni1 N2 C11 -25.3(5)
S1 Ni1 N2 C11 -131.8(9)
W1 Ni1 N2 C11 -81.3(5)
N1 Ni1 N2 C16 -94.1(6)
S2 Ni1 N2 C16 97.5(5)
S1 Ni1 N2 C16 -9.0(14)
W1 Ni1 N2 C16 41.5(6)
N1 Ni1 N2 C10 22.2(5)
S2 Ni1 N2 C10 -146.2(5)
S1 Ni1 N2 C10 107.2(10)
W1 Ni1 N2 C10 157.8(4)
C4 W1 C1 O1 71(7)
C2 W1 C1 O1 -21(7)
C3 W1 C1 O1 -17(8)
S1 W1 C1 O1 -121(7)
S2 W1 C1 O1 165(7)
Ni1 W1 C1 O1 -161(7)
C4 W1 C2 O2 118(43)
C3 W1 C2 O2 28(43)
C1 W1 C2 O2 -153(43)
S1 W1 C2 O2 -58(43)
S2 W1 C2 O2 -15(44)
Ni1 W1 C2 O2 -92(43)
C4 W1 C3 O3 -71(5)
C2 W1 C3 O3 20(5)
C1 W1 C3 O3 17(6)
S1 W1 C3 O3 122(5)
S2 W1 C3 O3 -166(5)
Ni1 W1 C3 O3 157(5)
C2 W1 C4 O4 142(28)
C3 W1 C4 O4 -133(28)
C1 W1 C4 O4 61(28)
S1 W1 C4 O4 -59(29)
S2 W1 C4 O4 -44(28)
Ni1 W1 C4 O4 -12(29)
Ni1 S1 C5 C7 114.2(5)
W1 S1 C5 C7 33.0(6)
Ni1 S1 C5 C8 -4.8(6)
W1 S1 C5 C8 -86.0(6)
Ni1 S1 C5 C6 -127.8(5)
W1 S1 C5 C6 151.0(4)
C9 N1 C8 C5 167.0(7)
C15 N1 C8 C5 -72.5(9)
Ni1 N1 C8 C5 48.2(8)
C7 C5 C8 N1 -146.3(7)
C6 C5 C8 N1 93.0(8)
S1 C5 C8 N1 -25.8(8)
C8 N1 C9 C10 -151.3(7)
C15 N1 C9 C10 84.5(8)
Ni1 N1 C9 C10 -31.7(8)
N1 C9 C10 N2 52.3(9)
C11 N2 C10 C9 -163.7(7)
C16 N2 C10 C9 74.3(8)
Ni1 N2 C10 C9 -45.3(7)
C16 N2 C11 C12 -79.3(9)
C10 N2 C11 C12 159.6(7)
Ni1 N2 C11 C12 45.4(8)
N2 C11 C12 C13 84.5(9)
N2 C11 C12 C14 -154.9(7)
N2 C11 C12 S2 -41.4(9)
Ni1 S2 C12 C13 -110.3(6)
W1 S2 C12 C13 -28.9(7)
Ni1 S2 C12 C14 132.0(5)
W1 S2 C12 C14 -146.6(5)
Ni1 S2 C12 C11 18.1(6)
W1 S2 C12 C11 99.5(5)
